data_9008011
loop_
_publ_author_name
'Hofmann, W.'

_publ_section_title
;
 Strukturelle und morphologische zusammenhange bei erzen
 vom formeltyp ABC2
;
_journal_name_full 'Zeitschrift fur Kristallographie'
_journal_page_first 177
_journal_page_last 203
_journal_volume 84
_journal_year 1932
_chemical_formula_sum 'Cu S2 Sb'
_chemical_name_mineral Chalcostibite
_space_group_IT_number 62
_symmetry_space_group_name_Hall '-P 2ac 2n'
_symmetry_space_group_name_H-M 'P n m a'
_cell_angle_alpha 90
_cell_angle_beta 90
_cell_angle_gamma 90
_cell_length_a 6.02
_cell_length_b 3.791
_cell_length_c 14.485
_cell_formula_units_Z 4
_cell_volume 330.574
_database_code_amcsd 0010509
_exptl_crystal_density_diffrn 5.012
_cod_original_formula_sum 'Cu Sb S2'
_cod_database_code 9008011

loop_
_space_group_symop_operation_xyz
x,y,z
x,1/2-y,z
-x,1/2+y,-z
1/2-x,1/2+y,1/2+z
1/2+x,1/2-y,1/2-z
1/2+x,y,1/2-z
1/2-x,-y,1/2+z
-x,-y,-z

loop_
_atom_site_label
_atom_site_fract_x
_atom_site_fract_y
_atom_site_fract_z
Cu 0.75000 0.75000 0.17500
Sb 0.22800 0.25000 0.06250
S1 0.62500 0.25000 0.09700
S2 0.12500 0.75000 0.17500

loop_
_cod_related_entry_id
_cod_related_entry_database
_cod_related_entry_code
1 AMCSD 0010509
